data_2013962
loop_
_publ_author_name
'Philip J. Cox'
'Paul Kong Thoo Lin'

_publ_section_title
;
 Two oxazane macrocycles
;
_journal_issue 5
_journal_name_full 'Acta Crystallographica Section C'
_journal_page_first o321
_journal_page_last o324
_journal_paper_doi 10.1107/S0108270104006687
_journal_volume 60
_journal_year 2004
_chemical_formula_iupac 'C10 H28 N4 O4 4+, 4Cl 1-'
_chemical_formula_moiety 'C10 H28 N4 O4 4+, 4Cl 1-'
_chemical_formula_sum 'C10 H28 Cl4 N4 O4'
_chemical_formula_weight 410.16
_space_group_IT_number 2
_symmetry_cell_setting triclinic
_symmetry_space_group_name_Hall '-P 1'
_symmetry_space_group_name_H-M 'P -1'
_atom_sites_solution_hydrogens geom
_atom_sites_solution_primary direct
_atom_sites_solution_secondary difmap
_audit_creation_method 'WinGX routine CIF_UPDATE'
_cell_angle_alpha 67.409(2)
_cell_angle_beta 68.128(2)
_cell_angle_gamma 88.967(2)
_cell_formula_units_Z 1
_cell_length_a 7.6921(2)
_cell_length_b 8.3920(2)
_cell_length_c 8.6696(3)
_cell_measurement_reflns_used 3448
_cell_measurement_temperature 120(2)
_cell_measurement_theta_max 27.48
_cell_measurement_theta_min 2.91
_cell_volume 474.37(3)
_computing_cell_refinement 'DENZO and COLLECT'
_computing_data_collection
;
DENZO (Otwinowski & Minor, 1997) and COLLECT (Hooft, 1998)
;
_computing_data_reduction 'DENZO and COLLECT'
_computing_molecular_graphics
;
PLATON (Spek, 2003) and ORTEP-3 (Farrugia, 1997)
;
_computing_publication_material 'WinGX (Farrugia, 1999)'
_computing_structure_refinement 'SHELXL97 (Sheldrick, 1997)'
_computing_structure_solution 'SIR97 (Altomare et al.,1999)'
_diffrn_measured_fraction_theta_full 0.966
_diffrn_measured_fraction_theta_max 0.966
_diffrn_measurement_device_type
;
        Nonius KappaCCD area detector
;
_diffrn_measurement_method
;
        \f and \w scans to fill Ewald sphere
;
_diffrn_radiation_type MoK\a
_diffrn_radiation_wavelength 0.71073
_diffrn_reflns_av_R_equivalents 0.0482
_diffrn_reflns_limit_h_max 9
_diffrn_reflns_limit_h_min -9
_diffrn_reflns_limit_k_max 10
_diffrn_reflns_limit_k_min -10
_diffrn_reflns_limit_l_max 11
_diffrn_reflns_limit_l_min -11
_diffrn_reflns_number 6137
_diffrn_reflns_theta_full 27.47
_diffrn_reflns_theta_max 27.47
_diffrn_reflns_theta_min 2.96
_diffrn_standards_decay_% 0
_diffrn_standards_number 0
_exptl_absorpt_coefficient_mu 0.644
_exptl_absorpt_correction_T_max 0.980
_exptl_absorpt_correction_T_min 0.941
_exptl_absorpt_correction_type multi-scan
_exptl_absorpt_process_details '(SORTAV; Blessing, 1997)'
_exptl_crystal_colour colourless
_exptl_crystal_density_diffrn 1.436
_exptl_crystal_density_method 'not measured'
_exptl_crystal_description plate
_exptl_crystal_F_000 216
_exptl_crystal_size_max 0.16
_exptl_crystal_size_mid 0.08
_exptl_crystal_size_min 0.03
_refine_diff_density_max 0.313
_refine_diff_density_min -0.258
_refine_ls_extinction_coef 0.019(4)
_refine_ls_extinction_expression Fc^*^=kFc[1+0.001xFc^2^\l^3^/sin(2\q)]^-1/4^
_refine_ls_extinction_method SHELXL97
_refine_ls_goodness_of_fit_ref 1.047
_refine_ls_hydrogen_treatment constr
_refine_ls_matrix_type full
_refine_ls_number_parameters 101
_refine_ls_number_reflns 2090
_refine_ls_number_restraints 0
_refine_ls_restrained_S_all 1.047
_refine_ls_R_factor_all 0.0392
_refine_ls_R_factor_gt 0.0302
_refine_ls_shift/su_max 0.000
_refine_ls_shift/su_mean 0.000
_refine_ls_structure_factor_coef Fsqd
_refine_ls_weighting_details 'calc w=1/[\s^2^(Fo^2^)+(0.0262P)^2^+0.1427P] where P=(Fo^2^+2Fc^2^)/3'
_refine_ls_weighting_scheme calc
_refine_ls_wR_factor_gt 0.0720
_refine_ls_wR_factor_ref 0.0753
_reflns_number_gt 1798
_reflns_number_total 2090
_reflns_threshold_expression I>2\s(I)
_cod_data_source_file fg1742.cif
_cod_data_source_block II
_cod_database_code 2013962

loop_
_symmetry_equiv_pos_as_xyz
'x, y, z'
'-x, -y, -z'

loop_
_atom_site_label
_atom_site_fract_x
_atom_site_fract_y
_atom_site_fract_z
_atom_site_U_iso_or_equiv
_atom_site_adp_type
_atom_site_calc_flag
_atom_site_refinement_flags
_atom_site_occupancy
_atom_site_disorder_assembly
_atom_site_disorder_group
_atom_site_type_symbol
Cl1 0.32480(5) 0.15909(5) 0.36436(5) 0.01571(13) Uani d . 1 . . Cl
Cl2 0.84740(5) 0.26379(5) 0.87007(5) 0.01947(14) Uani d . 1 . . Cl
O1 0.54871(14) 0.29156(14) 0.58324(14) 0.0143(3) Uani d . 1 . . O
N2 0.70790(17) 0.21150(16) 0.60752(17) 0.0123(3) Uani d . 1 . . N
H2A 0.6895 0.0952 0.6308 0.015 Uiso calc R 1 . . H
H2B 0.7236 0.2206 0.7041 0.015 Uiso calc R 1 . . H
C3 0.8764(2) 0.3029(2) 0.4382(2) 0.0145(3) Uani d . 1 . . C
H3A 0.9912 0.2701 0.4616 0.017 Uiso calc R 1 . . H
H3B 0.8798 0.4302 0.4033 0.017 Uiso calc R 1 . . H
C4 0.8817(2) 0.2629(2) 0.2805(2) 0.0151(3) Uani d . 1 . . C
H4A 1.0095 0.3075 0.1816 0.018 Uiso calc R 1 . . H
H4B 0.8609 0.1347 0.3210 0.018 Uiso calc R 1 . . H
N5 0.73925(18) 0.33915(16) 0.20681(17) 0.0127(3) Uani d . 1 . . N
H5A 0.7546 0.3175 0.1065 0.015 Uiso calc R 1 . . H
H5B 0.6189 0.2908 0.2932 0.015 Uiso calc R 1 . . H
O6 0.76719(14) 0.52168(13) 0.15796(14) 0.0135(2) Uani d . 1 . . O
C7 0.6143(2) 0.6011(2) 0.1116(2) 0.0136(3) Uani d . 1 . . C
H7A 0.4899 0.5393 0.2097 0.016 Uiso calc R 1 . . H
H7B 0.6200 0.5973 -0.0029 0.016 Uiso calc R 1 . . H
C8 0.6429(2) 0.7871(2) 0.0894(2) 0.0139(3) Uani d . 1 . . C
H8A 0.5483 0.8502 0.0472 0.017 Uiso calc R 1 . . H
H8B 0.7701 0.8441 -0.0060 0.017 Uiso calc R 1 . . H
C9 0.6255(2) 0.8042(2) 0.2626(2) 0.0158(3) Uani d . 1 . . C
H9A 0.7345 0.7610 0.2924 0.019 Uiso calc R 1 . . H
H9B 0.6314 0.9291 0.2409 0.019 Uiso calc R 1 . . H

loop_
_atom_site_aniso_label
_atom_site_aniso_U_11
_atom_site_aniso_U_22
_atom_site_aniso_U_33
_atom_site_aniso_U_12
_atom_site_aniso_U_13
_atom_site_aniso_U_23
Cl1 0.0148(2) 0.0153(2) 0.0167(2) 0.00085(15) -0.00585(17) -0.00649(16)
Cl2 0.0181(2) 0.0280(3) 0.0153(2) -0.00110(17) -0.00643(17) -0.01186(18)
O1 0.0106(5) 0.0201(6) 0.0128(5) 0.0053(4) -0.0053(4) -0.0068(5)
N2 0.0123(6) 0.0146(7) 0.0123(6) 0.0044(5) -0.0062(5) -0.0066(5)
C3 0.0103(7) 0.0175(8) 0.0135(8) 0.0012(6) -0.0039(6) -0.0048(6)
C4 0.0154(8) 0.0165(8) 0.0121(7) 0.0054(6) -0.0043(6) -0.0056(6)
N5 0.0147(6) 0.0113(7) 0.0116(6) -0.0002(5) -0.0043(5) -0.0050(5)
O6 0.0144(5) 0.0099(5) 0.0181(6) 0.0015(4) -0.0084(5) -0.0055(4)
C7 0.0138(8) 0.0163(8) 0.0137(7) 0.0033(6) -0.0082(7) -0.0065(6)
C8 0.0134(8) 0.0139(8) 0.0125(7) 0.0020(6) -0.0037(6) -0.0050(6)
C9 0.0110(7) 0.0189(8) 0.0180(8) 0.0008(6) -0.0027(7) -0.0107(7)

loop_
_atom_type_symbol
_atom_type_description
_atom_type_scat_dispersion_real
_atom_type_scat_dispersion_imag
_atom_type_scat_source
C C 0.0033 0.0016 'International Tables Vol C Tables 4.2.6.8 and 6.1.1.4'
H H 0.0000 0.0000 'International Tables Vol C Tables 4.2.6.8 and 6.1.1.4'
Cl Cl 0.1484 0.1585 'International Tables Vol C Tables 4.2.6.8 and 6.1.1.4'
N N 0.0061 0.0033 'International Tables Vol C Tables 4.2.6.8 and 6.1.1.4'
O O 0.0106 0.0060 'International Tables Vol C Tables 4.2.6.8 and 6.1.1.4'

loop_
_geom_angle_atom_site_label_1
_geom_angle_atom_site_label_2
_geom_angle_atom_site_label_3
_geom_angle_site_symmetry_1
_geom_angle_site_symmetry_3
_geom_angle
N2 O1 C9 . 2_666 110.47(10)
O1 N2 C3 . . 107.54(11)
O1 N2 H2A . . 110.2
C3 N2 H2A . . 110.2
O1 N2 H2B . . 110.2
C3 N2 H2B . . 110.2
H2A N2 H2B . . 108.5
N2 C3 C4 . . 113.76(12)
N2 C3 H3A . . 108.8
C4 C3 H3A . . 108.8
N2 C3 H3B . . 108.8
C4 C3 H3B . . 108.8
H3A C3 H3B . . 107.7
N5 C4 C3 . . 114.03(12)
N5 C4 H4A . . 108.7
C3 C4 H4A . . 108.7
N5 C4 H4B . . 108.7
C3 C4 H4B . . 108.7
H4A C4 H4B . . 107.6
O6 N5 C4 . . 107.37(11)
O6 N5 H5A . . 110.2
C4 N5 H5A . . 110.2
O6 N5 H5B . . 110.2
C4 N5 H5B . . 110.2
H5A N5 H5B . . 108.5
N5 O6 C7 . . 110.34(10)
O6 C7 C8 . . 105.61(12)
O6 C7 H7A . . 110.6
C8 C7 H7A . . 110.6
O6 C7 H7B . . 110.6
C8 C7 H7B . . 110.6
H7A C7 H7B . . 108.7
C7 C8 C9 . . 113.82(13)
C7 C8 H8A . . 108.8
C9 C8 H8A . . 108.8
C7 C8 H8B . . 108.8
C9 C8 H8B . . 108.8
H8A C8 H8B . . 107.7
O1 C9 C8 2_666 . 113.05(12)
O1 C9 H9A 2_666 . 109.0
C8 C9 H9A . . 109.0
O1 C9 H9B 2_666 . 109.0
C8 C9 H9B . . 109.0
H9A C9 H9B . . 107.8

loop_
_geom_bond_atom_site_label_1
_geom_bond_atom_site_label_2
_geom_bond_site_symmetry_2
_geom_bond_distance
_geom_bond_publ_flag
O1 N2 . 1.4314(15) ?
O1 C9 2_666 1.4518(18) ?
N2 C3 . 1.4752(19) ?
N2 H2A . 0.92 ?
N2 H2B . 0.92 ?
C3 C4 . 1.514(2) ?
C3 H3A . 0.99 ?
C3 H3B . 0.99 ?
C4 N5 . 1.4836(19) ?
C4 H4A . 0.99 ?
C4 H4B . 0.99 ?
N5 O6 . 1.4204(15) ?
N5 H5A . 0.92 ?
N5 H5B . 0.92 ?
O6 C7 . 1.4516(17) ?
C7 C8 . 1.508(2) ?
C7 H7A . 0.99 ?
C7 H7B . 0.99 ?
C8 C9 . 1.519(2) ?
C8 H8A . 0.99 ?
C8 H8B . 0.99 ?
C9 H9A . 0.99 ?
C9 H9B . 0.99 ?

loop_
_geom_hbond_atom_site_label_D
_geom_hbond_atom_site_label_H
_geom_hbond_atom_site_label_A
_geom_hbond_site_symmetry_A
_geom_hbond_distance_DH
_geom_hbond_distance_HA
_geom_hbond_distance_DA
_geom_hbond_angle_DHA
_geom_hbond_publ_flag
N2 H2A Cl1 2_656 0.92 2.12 3.0323(13) 170 y
N2 H2B Cl2 . 0.92 2.13 3.0214(13) 163 y
N5 H5A Cl2 1_554 0.92 2.13 3.0340(13) 168 y
N5 H5B Cl1 . 0.92 2.29 3.1074(13) 148 y
N5 H5B O1 . 0.92 2.37 2.9007(16) 117 y
C3 H3A Cl1 1_655 0.99 2.66 3.5445(15) 149 y
C4 H4B Cl1 2_656 0.99 2.76 3.5673(16) 139 y
C4 H4A O6 2_765 0.99 2.60 3.5012(19) 152 y

loop_
_geom_torsion_atom_site_label_1
_geom_torsion_atom_site_label_2
_geom_torsion_atom_site_label_3
_geom_torsion_atom_site_label_4
_geom_torsion_site_symmetry_1
_geom_torsion_site_symmetry_2
_geom_torsion_site_symmetry_4
_geom_torsion
_geom_torsion_publ_flag
C8 C9 O1 N2 2_666 2_666 . 69.50(17) y
C9 O1 N2 C3 2_666 . . 173.78(11) y
O1 N2 C3 C4 . . . -72.23(15) y
N2 C3 C4 N5 . . . 70.57(17) y
C3 C4 N5 O6 . . . 55.80(15) y
C4 N5 O6 C7 . . . -171.03(11) y
N5 O6 C7 C8 . . . 171.92(11) y
O6 C7 C8 C9 . . . -63.37(15) y
C7 C8 C9 O1 . . 2_666 -52.29(17) y
